data_1565252
loop_
_publ_author_name
'Zhao, Xiaoqing'
'Zhang, Fenhang'
'Liu, Yajun'
'Zhao, Tianhao'
'Zhao, Hongyan'
'Xiang, Shuo'
'Li, Yunchun'

_publ_section_title
;
 A series of luminescent Lnlll-based coordination polymers: Syntheses,
 structures and luminescent properties
;
_journal_name_full 'Inorganica Chimica Acta'
_journal_page_first 119459
_journal_paper_doi 10.1016/j.ica.2020.119459
_journal_volume 504
_journal_year 2020
_chemical_formula_moiety 'C18 H13 Cl3 Dy N3 O8'
_chemical_formula_sum 'C18 H13 Cl3 Dy N3 O8'
_chemical_formula_weight 668.16
_space_group_crystal_system triclinic
_space_group_IT_number 2
_space_group_name_Hall '-P 1'
_space_group_name_H-M_alt 'P -1'
_atom_sites_solution_hydrogens mixed
_atom_sites_solution_primary iterative
_cell_angle_alpha 112.086(7)
_cell_angle_beta 112.658(5)
_cell_angle_gamma 91.941(6)
_cell_formula_units_Z 2
_cell_length_a 9.6545(6)
_cell_length_b 11.6390(9)
_cell_length_c 11.9233(6)
_cell_measurement_reflns_used 3674
_cell_measurement_temperature 143.00(10)
_cell_measurement_theta_max 28.9580
_cell_measurement_theta_min 3.4950
_cell_volume 1120.37(16)
_computing_cell_refinement
;
CrysAlisPro, Agilent Technologies,
Version 1.171.37.35 (release 13-08-2014 CrysAlis171 .NET)
(compiled Aug 13 2014,18:06:01)
;
_computing_data_collection
;
CrysAlisPro, Agilent Technologies,
Version 1.171.37.35 (release 13-08-2014 CrysAlis171 .NET)
(compiled Aug 13 2014,18:06:01)
;
_computing_data_reduction
;
CrysAlisPro, Agilent Technologies,
Version 1.171.37.35 (release 13-08-2014 CrysAlis171 .NET)
(compiled Aug 13 2014,18:06:01)
;
_computing_molecular_graphics 'Olex2 (Dolomanov et al., 2009)'
_computing_publication_material 'Olex2 (Dolomanov et al., 2009)'
_computing_structure_refinement 'ShelXL (Sheldrick, 2015)'
_computing_structure_solution 'olex2.solve (Bourhis et al., 2015)'
_diffrn_ambient_environment N~2~
_diffrn_ambient_temperature 143.00(10)
_diffrn_detector 'CCD plate'
_diffrn_detector_area_resol_mean 16.0874
_diffrn_detector_type Eos
_diffrn_measured_fraction_theta_full 0.998
_diffrn_measured_fraction_theta_max 0.998
_diffrn_measurement_details
;
#__ type_ start__ end____ width___ exp.time_
  1 omega  -42.00   53.00   1.0000    3.5000
omega____ theta____ kappa____ phi______ frames
    -      -14.9669   77.0000  150.0000 95

#__ type_ start__ end____ width___ exp.time_
  2 omega  -83.00   12.00   1.0000    3.5000
omega____ theta____ kappa____ phi______ frames
    -      -14.9669  -77.0000   30.0000 95

#__ type_ start__ end____ width___ exp.time_
  3 omega  -25.00   24.00   1.0000    3.5000
omega____ theta____ kappa____ phi______ frames
    -      -14.9669  -99.0000  -90.0000 49

#__ type_ start__ end____ width___ exp.time_
  4 omega  -29.00   26.00   1.0000    3.5000
omega____ theta____ kappa____ phi______ frames
    -      -14.9669   77.0000  -60.0000 55

#__ type_ start__ end____ width___ exp.time_
  5 omega    0.00   86.00   1.0000    3.5000
omega____ theta____ kappa____ phi______ frames
    -       16.6856   38.0000  -60.0000 86
;
_diffrn_measurement_device 'four-circle diffractometer'
_diffrn_measurement_device_type 'Xcalibur, Eos'
_diffrn_measurement_method '\w scans'
_diffrn_orient_matrix_UB_11 -0.0041037000
_diffrn_orient_matrix_UB_12 0.0649661000
_diffrn_orient_matrix_UB_13 0.0215513000
_diffrn_orient_matrix_UB_21 0.0264988000
_diffrn_orient_matrix_UB_22 0.0067156000
_diffrn_orient_matrix_UB_23 0.0669466000
_diffrn_orient_matrix_UB_31 0.0768683000
_diffrn_orient_matrix_UB_32 0.0160401000
_diffrn_orient_matrix_UB_33 0.0104314000
_diffrn_radiation_monochromator graphite
_diffrn_radiation_probe x-ray
_diffrn_radiation_type MoK\a
_diffrn_radiation_wavelength 0.71073
_diffrn_reflns_av_unetI/netI 0.0452
_diffrn_reflns_Laue_measured_fraction_full 0.998
_diffrn_reflns_Laue_measured_fraction_max 0.998
_diffrn_reflns_limit_h_max 11
_diffrn_reflns_limit_h_min -11
_diffrn_reflns_limit_k_max 13
_diffrn_reflns_limit_k_min -13
_diffrn_reflns_limit_l_max 14
_diffrn_reflns_limit_l_min -14
_diffrn_reflns_number 6904
_diffrn_reflns_point_group_measured_fraction_full 0.998
_diffrn_reflns_point_group_measured_fraction_max 0.998
_diffrn_reflns_theta_full 25.010
_diffrn_reflns_theta_max 25.010
_diffrn_reflns_theta_min 2.797
_diffrn_source 'Enhance (Mo) X-ray Source'
_exptl_absorpt_coefficient_mu 3.743
_exptl_absorpt_correction_T_max 1.00000
_exptl_absorpt_correction_T_min 0.52697
_exptl_absorpt_correction_type multi-scan
_exptl_absorpt_process_details
;
CrysAlisPro, Agilent Technologies,
Version 1.171.37.35 (release 13-08-2014 CrysAlis171 .NET)
(compiled Aug 13 2014,18:06:01)
Empirical absorption correction using spherical harmonics,
 implemented in SCALE3 ABSPACK scaling algorithm.
;
_exptl_crystal_colour 'clear light colourless'
_exptl_crystal_colour_lustre clear
_exptl_crystal_colour_modifier light
_exptl_crystal_colour_primary colourless
_exptl_crystal_density_diffrn 1.981
_exptl_crystal_description needle
_exptl_crystal_F_000 646
_exptl_crystal_size_max 0.25
_exptl_crystal_size_mid 0.2
_exptl_crystal_size_min 0.2
_refine_diff_density_max 1.629
_refine_diff_density_min -1.267
_refine_diff_density_rms 0.143
_refine_ls_extinction_coef .
_refine_ls_extinction_method none
_refine_ls_goodness_of_fit_ref 1.019
_refine_ls_hydrogen_treatment constr
_refine_ls_matrix_type full
_refine_ls_number_parameters 301
_refine_ls_number_reflns 6904
_refine_ls_number_restraints 0
_refine_ls_restrained_S_all 1.019
_refine_ls_R_factor_all 0.0487
_refine_ls_R_factor_gt 0.0443
_refine_ls_shift/su_max 0.002
_refine_ls_shift/su_mean 0.000
_refine_ls_structure_factor_coef Fsqd
_refine_ls_weighting_details 'w=1/[\s^2^(Fo^2^)+(0.0787P)^2^] where P=(Fo^2^+2Fc^2^)/3'
_refine_ls_weighting_scheme calc
_refine_ls_wR_factor_gt 0.1117
_refine_ls_wR_factor_ref 0.1131
_reflns_Friedel_coverage 0.000
_reflns_Friedel_fraction_full .
_reflns_Friedel_fraction_max .
_reflns_number_gt 6113
_reflns_number_total 6904
_reflns_threshold_expression 'I > 2\s(I)'
_cod_data_source_file ICA-2020-504-119459.cif
_cod_data_source_block 170228_s2_zxq_8
_cod_original_cell_volume 1120.37(14)
_cod_database_code 1565252
_shelx_space_group_comment
;
The symmetry employed for this shelxl refinement is uniquely defined
by the following loop, which should always be used as a source of
symmetry information in preference to the above space-group names.
They are only intended as comments.
;
_shelx_estimated_absorpt_t_max 0.521
_shelx_estimated_absorpt_t_min 0.455
_reflns_odcompleteness_completeness 99.85
_reflns_odcompleteness_iscentric 1
_reflns_odcompleteness_theta 26.32
_olex2_refinement_description
;
1. Twinned data refinement
 Scales: 0.5897(10)
 0.4103(10)
2. Fixed Uiso
 At 1.2 times of:
  All C(H) groups
 At 1.5 times of:
  All O(H,H) groups
3.a Rotating group:
 O7(H7A,H7B), O8(H8A,H8B)
3.b Aromatic/amide H refined with riding coordinates:
 C2(H2), C4(H4), C5(H5), C8(H8), C10(H10), C11(H11), C14(H14), C16(H16),
 C17(H17)
;
_olex2_submission_special_instructions 'No special instructions were received'

loop_
_space_group_symop_operation_xyz
'x, y, z'
'-x, -y, -z'

loop_
_atom_site_label
_atom_site_type_symbol
_atom_site_fract_x
_atom_site_fract_y
_atom_site_fract_z
_atom_site_U_iso_or_equiv
_atom_site_adp_type
_atom_site_occupancy
_atom_site_site_symmetry_order
_atom_site_calc_flag
_atom_site_refinement_flags_posn
_atom_site_refinement_flags_adp
_atom_site_refinement_flags_occupancy
_atom_site_disorder_assembly
_atom_site_disorder_group
Dy1 Dy 0.24889(3) 1.01130(3) 0.50748(3) 0.01702(13) Uani 1 1 d . . . . .
Cl1 Cl -0.0939(4) 1.5120(3) 0.2725(3) 0.0764(9) Uani 1 1 d . . . . .
Cl2 Cl -0.4097(3) 0.4184(2) -0.1586(2) 0.0647(8) Uani 1 1 d . . . . .
Cl3 Cl 0.4915(3) 0.7653(3) -0.1408(2) 0.0648(8) Uani 1 1 d . . . . .
C1 C 0.0787(12) 1.4910(9) 0.3744(9) 0.047(3) Uani 1 1 d . . . . .
C2 C 0.0837(11) 1.3783(8) 0.3859(9) 0.037(2) Uani 1 1 d . . . . .
H2 H -0.0053 1.3123 0.3385 0.045 Uiso 1 1 calc R . . . .
C3 C 0.2213(10) 1.3633(7) 0.4681(8) 0.0341(19) Uani 1 1 d . . . . .
C4 C 0.3469(12) 1.4641(9) 0.5341(10) 0.051(3) Uani 1 1 d . . . . .
H4 H 0.4440 1.4579 0.5919 0.062 Uiso 1 1 calc R . . . .
C5 C 0.3286(16) 1.5716(9) 0.5147(11) 0.069(4) Uani 1 1 d . . . . .
H5 H 0.4152 1.6398 0.5617 0.083 Uiso 1 1 calc R . . . .
C6 C 0.2380(9) 1.2422(7) 0.4851(7) 0.0257(16) Uani 1 1 d . . . . .
C7 C -0.2608(10) 0.5528(8) -0.0555(8) 0.040(2) Uani 1 1 d . . . . .
C8 C -0.2588(8) 0.6365(7) 0.0617(7) 0.0288(17) Uani 1 1 d . . . . .
H8 H -0.3398 0.6256 0.0856 0.035 Uiso 1 1 calc R . . . .
C9 C -0.1355(8) 0.7377(7) 0.1446(7) 0.0245(16) Uani 1 1 d . . . . .
C10 C -0.0260(11) 0.7493(9) 0.1021(9) 0.052(3) Uani 1 1 d . . . . .
H10 H 0.0610 0.8175 0.1559 0.062 Uiso 1 1 calc R . . . .
C11 C -0.0437(13) 0.6595(12) -0.0216(10) 0.084(5) Uani 1 1 d . . . . .
H11 H 0.0330 0.6694 -0.0507 0.101 Uiso 1 1 calc R . . . .
C12 C -0.1217(8) 0.8314(7) 0.2779(7) 0.0213(15) Uani 1 1 d . . . . .
C13 C 0.3857(9) 0.8504(8) -0.0609(7) 0.0332(19) Uani 1 1 d . . . . .
C14 C 0.4270(9) 0.8726(8) 0.0711(7) 0.0296(18) Uani 1 1 d . . . . .
H14 H 0.5121 0.8445 0.1187 0.036 Uiso 1 1 calc R . . . .
C15 C 0.3402(8) 0.9368(7) 0.1302(7) 0.0240(16) Uani 1 1 d . . . . .
C16 C 0.2166(9) 0.9752(9) 0.0555(8) 0.041(2) Uani 1 1 d . . . . .
H16 H 0.1530 1.0184 0.0938 0.049 Uiso 1 1 calc R . . . .
C17 C 0.1875(11) 0.9494(10) -0.0762(8) 0.049(3) Uani 1 1 d . . . . .
H17 H 0.1040 0.9770 -0.1265 0.059 Uiso 1 1 calc R . . . .
C18 C 0.3756(8) 0.9650(7) 0.2748(7) 0.0207(15) Uani 1 1 d . . . . .
N1 N 0.1979(12) 1.5876(7) 0.4345(9) 0.058(3) Uani 1 1 d . . . . .
N2 N -0.1604(10) 0.5610(9) -0.1017(8) 0.066(3) Uani 1 1 d . . . . .
N3 N 0.2725(9) 0.8874(8) -0.1341(7) 0.0448(19) Uani 1 1 d . . . . .
O1 O 0.1152(6) 1.1621(5) 0.4392(5) 0.0276(12) Uani 1 1 d . . . . .
O2 O 0.3662(6) 1.2234(5) 0.5419(5) 0.0294(12) Uani 1 1 d . . . . .
O3 O 0.0072(5) 0.8986(5) 0.3633(5) 0.0240(11) Uani 1 1 d . . . . .
O4 O -0.2425(6) 0.8372(5) 0.2942(5) 0.0291(12) Uani 1 1 d . . . . .
O5 O 0.2716(5) 0.9920(5) 0.3107(5) 0.0247(11) Uani 1 1 d . . . . .
O6 O 0.5053(6) 0.9565(6) 0.3453(5) 0.0328(13) Uani 1 1 d . . . . .
O7 O 0.3084(6) 0.8074(5) 0.4179(5) 0.0347(13) Uani 1 1 d . . . . .
H7A H 0.3762 0.8140 0.3904 0.052 Uiso 1 1 d GR . . . .
H7B H 0.2276 0.7557 0.3527 0.052 Uiso 1 1 d GR . . . .
O8 O 0.1878(6) 0.8876(5) 0.6097(5) 0.0279(12) Uani 1 1 d . . . . .
H8A H 0.2142 0.8161 0.5836 0.042 Uiso 1 1 d GR . . . .
H8B H 0.0908 0.8743 0.5873 0.042 Uiso 1 1 d GR . . . .

loop_
_atom_site_aniso_label
_atom_site_aniso_U_11
_atom_site_aniso_U_22
_atom_site_aniso_U_33
_atom_site_aniso_U_23
_atom_site_aniso_U_13
_atom_site_aniso_U_12
Dy1 0.01556(19) 0.0219(2) 0.01344(18) 0.00894(15) 0.00464(14) 0.00326(14)
Cl1 0.108(2) 0.092(2) 0.084(2) 0.0686(18) 0.0603(19) 0.072(2)
Cl2 0.0633(17) 0.0460(15) 0.0419(13) -0.0125(11) 0.0128(13) -0.0152(12)
Cl3 0.0815(19) 0.090(2) 0.0417(13) 0.0285(14) 0.0418(14) 0.0435(16)
C1 0.084(8) 0.045(6) 0.039(5) 0.029(5) 0.040(6) 0.035(6)
C2 0.053(6) 0.033(5) 0.041(5) 0.022(4) 0.028(5) 0.015(4)
C3 0.050(6) 0.028(4) 0.031(4) 0.015(4) 0.021(4) 0.007(4)
C4 0.061(7) 0.037(5) 0.045(6) 0.019(5) 0.011(5) -0.009(5)
C5 0.107(10) 0.029(5) 0.056(7) 0.019(5) 0.019(7) -0.008(6)
C6 0.033(5) 0.021(4) 0.025(4) 0.009(3) 0.015(4) 0.002(3)
C7 0.039(5) 0.037(5) 0.026(4) 0.002(4) 0.006(4) 0.000(4)
C8 0.025(4) 0.029(4) 0.024(4) 0.006(3) 0.007(3) 0.006(3)
C9 0.023(4) 0.026(4) 0.018(4) 0.006(3) 0.007(3) 0.003(3)
C10 0.048(6) 0.052(6) 0.040(5) -0.004(4) 0.028(5) -0.012(5)
C11 0.078(8) 0.099(10) 0.052(6) -0.011(7) 0.051(7) -0.017(7)
C12 0.019(4) 0.022(4) 0.022(4) 0.011(3) 0.005(3) 0.003(3)
C13 0.033(5) 0.050(5) 0.022(4) 0.018(4) 0.013(4) 0.011(4)
C14 0.029(4) 0.043(5) 0.024(4) 0.019(4) 0.011(4) 0.008(4)
C15 0.022(4) 0.033(4) 0.018(4) 0.014(3) 0.007(3) 0.002(3)
C16 0.030(5) 0.072(7) 0.031(5) 0.030(5) 0.014(4) 0.025(5)
C17 0.041(6) 0.086(8) 0.029(5) 0.038(5) 0.009(5) 0.025(5)
C18 0.020(4) 0.024(4) 0.018(3) 0.010(3) 0.005(3) 0.002(3)
N1 0.113(8) 0.026(4) 0.046(5) 0.019(4) 0.041(6) 0.013(5)
N2 0.065(6) 0.068(6) 0.039(5) -0.009(4) 0.030(5) -0.009(5)
N3 0.048(5) 0.072(6) 0.024(4) 0.028(4) 0.017(4) 0.019(4)
O1 0.025(3) 0.027(3) 0.037(3) 0.022(2) 0.011(2) 0.007(2)
O2 0.026(3) 0.029(3) 0.032(3) 0.015(2) 0.009(3) 0.001(2)
O3 0.023(3) 0.022(3) 0.016(2) 0.002(2) 0.004(2) -0.004(2)
O4 0.027(3) 0.030(3) 0.022(3) 0.003(2) 0.011(2) 0.003(2)
O5 0.025(3) 0.035(3) 0.024(3) 0.016(2) 0.017(2) 0.008(2)
O6 0.020(3) 0.058(4) 0.020(3) 0.021(3) 0.004(2) 0.012(3)
O7 0.039(3) 0.029(3) 0.047(3) 0.017(3) 0.028(3) 0.012(3)
O8 0.028(3) 0.034(3) 0.030(3) 0.017(2) 0.017(3) 0.010(2)

loop_
_atom_type_symbol
_atom_type_description
_atom_type_scat_dispersion_real
_atom_type_scat_dispersion_imag
_atom_type_scat_source
C C 0.0030 0.0020 'International Tables Vol C Tables 4.2.6.8 and 6.1.1.4'
H H 0.0000 0.0000 'International Tables Vol C Tables 4.2.6.8 and 6.1.1.4'
Cl Cl 0.1480 0.1590 'International Tables Vol C Tables 4.2.6.8 and 6.1.1.4'
Dy Dy -0.1890 4.4100 'International Tables Vol C Tables 4.2.6.8 and 6.1.1.4'
N N 0.0060 0.0030 'International Tables Vol C Tables 4.2.6.8 and 6.1.1.4'
O O 0.0110 0.0060 'International Tables Vol C Tables 4.2.6.8 and 6.1.1.4'

loop_
_geom_angle_atom_site_label_1
_geom_angle_atom_site_label_2
_geom_angle_atom_site_label_3
_geom_angle
_geom_angle_site_symmetry_1
_geom_angle_site_symmetry_3
O1 Dy1 O2 53.08(16) . .
O3 Dy1 O1 75.84(18) . .
O3 Dy1 O2 127.27(17) . .
O3 Dy1 O4 108.42(17) . 2_576
O3 Dy1 O5 84.20(16) . .
O3 Dy1 O7 81.46(19) . .
O3 Dy1 O8 74.96(17) . .
O4 Dy1 O1 75.24(18) 2_576 .
O4 Dy1 O2 73.39(17) 2_576 .
O4 Dy1 O7 142.07(19) 2_576 .
O4 Dy1 O8 75.27(18) 2_576 .
O5 Dy1 O1 73.84(17) . .
O5 Dy1 O2 71.03(17) . .
O5 Dy1 O4 142.35(18) . 2_576
O5 Dy1 O7 73.52(17) . .
O5 Dy1 O8 141.99(18) . .
O6 Dy1 O1 128.5(2) 2_676 .
O6 Dy1 O2 76.75(19) 2_676 .
O6 Dy1 O3 155.7(2) 2_676 .
O6 Dy1 O4 80.29(18) 2_676 2_576
O6 Dy1 O5 102.90(17) 2_676 .
O6 Dy1 O7 78.4(2) 2_676 .
O6 Dy1 O8 85.88(18) 2_676 .
O7 Dy1 O1 141.70(19) . .
O7 Dy1 O2 130.22(17) . .
O8 Dy1 O1 128.68(16) . .
O8 Dy1 O2 146.22(17) . .
O8 Dy1 O7 72.22(17) . .
C2 C1 Cl1 118.8(9) . .
N1 C1 Cl1 116.0(7) . .
N1 C1 C2 125.2(10) . .
C1 C2 H2 120.9 . .
C1 C2 C3 118.1(9) . .
C3 C2 H2 120.9 . .
C2 C3 C4 117.7(8) . .
C2 C3 C6 121.8(8) . .
C4 C3 C6 120.5(8) . .
C3 C4 H4 120.5 . .
C5 C4 C3 119.1(10) . .
C5 C4 H4 120.5 . .
C4 C5 H5 117.8 . .
N1 C5 C4 124.4(10) . .
N1 C5 H5 117.8 . .
O1 C6 C3 117.0(7) . .
O2 C6 C3 120.5(7) . .
O2 C6 O1 122.4(7) . .
C8 C7 Cl2 119.3(7) . .
N2 C7 Cl2 114.2(6) . .
N2 C7 C8 126.5(8) . .
C7 C8 H8 121.0 . .
C7 C8 C9 118.1(7) . .
C9 C8 H8 121.0 . .
C8 C9 C12 121.3(6) . .
C10 C9 C8 117.7(7) . .
C10 C9 C12 121.0(7) . .
C9 C10 H10 120.7 . .
C9 C10 C11 118.7(8) . .
C11 C10 H10 120.7 . .
C10 C11 H11 117.8 . .
N2 C11 C10 124.3(9) . .
N2 C11 H11 117.8 . .
O3 C12 C9 118.3(6) . .
O3 C12 O4 124.7(6) . .
O4 C12 C9 116.9(6) . .
C14 C13 Cl3 118.2(6) . .
N3 C13 Cl3 115.6(6) . .
N3 C13 C14 126.2(7) . .
C13 C14 H14 121.5 . .
C15 C14 C13 117.0(8) . .
C15 C14 H14 121.5 . .
C14 C15 C16 119.0(7) . .
C14 C15 C18 121.0(7) . .
C16 C15 C18 120.0(6) . .
C15 C16 H16 120.5 . .
C17 C16 C15 119.0(7) . .
C17 C16 H16 120.5 . .
C16 C17 H17 118.9 . .
N3 C17 C16 122.3(8) . .
N3 C17 H17 118.9 . .
O5 C18 C15 117.1(6) . .
O5 C18 O6 126.2(6) . .
O6 C18 C15 116.7(6) . .
C5 N1 C1 115.5(8) . .
C7 N2 C11 114.6(8) . .
C13 N3 C17 116.6(7) . .
C6 O1 Dy1 93.7(4) . .
C6 O2 Dy1 90.8(4) . .
C12 O3 Dy1 175.5(5) . .
C12 O4 Dy1 122.3(4) . 2_576
C18 O5 Dy1 131.2(5) . .
C18 O6 Dy1 167.2(5) . 2_676
Dy1 O7 H7A 109.3 . .
Dy1 O7 H7B 109.3 . .
H7A O7 H7B 109.4 . .
Dy1 O8 H8A 109.6 . .
Dy1 O8 H8B 110.1 . .
H8A O8 H8B 108.9 . .

loop_
_geom_bond_atom_site_label_1
_geom_bond_atom_site_label_2
_geom_bond_distance
_geom_bond_site_symmetry_2
Dy1 O1 2.414(5) .
Dy1 O2 2.497(5) .
Dy1 O3 2.264(5) .
Dy1 O4 2.385(4) 2_576
Dy1 O5 2.368(4) .
Dy1 O6 2.256(5) 2_676
Dy1 O7 2.400(5) .
Dy1 O8 2.392(5) .
Cl1 C1 1.733(10) .
Cl2 C7 1.750(8) .
Cl3 C13 1.744(8) .
C1 C2 1.370(12) .
C1 N1 1.332(13) .
C2 H2 0.9500 .
C2 C3 1.378(12) .
C3 C4 1.393(12) .
C3 C6 1.503(10) .
C4 H4 0.9500 .
C4 C5 1.361(14) .
C5 H5 0.9500 .
C5 N1 1.327(14) .
C6 O1 1.271(8) .
C6 O2 1.234(9) .
C7 C8 1.362(10) .
C7 N2 1.303(11) .
C8 H8 0.9500 .
C8 C9 1.380(10) .
C9 C10 1.360(11) .
C9 C12 1.502(9) .
C10 H10 0.9500 .
C10 C11 1.390(12) .
C11 H11 0.9500 .
C11 N2 1.325(13) .
C12 O3 1.247(8) .
C12 O4 1.254(8) .
C13 C14 1.381(9) .
C13 N3 1.312(10) .
C14 H14 0.9500 .
C14 C15 1.363(10) .
C15 C16 1.391(10) .
C15 C18 1.520(9) .
C16 H16 0.9500 .
C16 C17 1.390(11) .
C17 H17 0.9500 .
C17 N3 1.333(11) .
C18 O5 1.241(8) .
C18 O6 1.243(8) .
O4 Dy1 2.385(4) 2_576
O6 Dy1 2.256(5) 2_676
O7 H7A 0.8508 .
O7 H7B 0.8504 .
O8 H8A 0.8581 .
O8 H8B 0.8591 .

loop_
_geom_torsion_atom_site_label_1
_geom_torsion_atom_site_label_2
_geom_torsion_atom_site_label_3
_geom_torsion_atom_site_label_4
_geom_torsion
_geom_torsion_site_symmetry_1
_geom_torsion_site_symmetry_2
_geom_torsion_site_symmetry_3
_geom_torsion_site_symmetry_4
Cl1 C1 C2 C3 -179.5(6) . . . .
Cl1 C1 N1 C5 178.5(7) . . . .
Cl2 C7 C8 C9 176.3(6) . . . .
Cl2 C7 N2 C11 -177.2(10) . . . .
Cl3 C13 C14 C15 -178.5(6) . . . .
Cl3 C13 N3 C17 178.2(7) . . . .
C1 C2 C3 C4 -0.1(12) . . . .
C1 C2 C3 C6 -179.0(7) . . . .
C2 C1 N1 C5 -2.5(14) . . . .
C2 C3 C4 C5 -0.1(14) . . . .
C2 C3 C6 O1 -11.7(11) . . . .
C2 C3 C6 O2 168.6(7) . . . .
C3 C4 C5 N1 -1.0(17) . . . .
C3 C6 O1 Dy1 179.8(5) . . . .
C3 C6 O2 Dy1 -179.8(6) . . . .
C4 C3 C6 O1 169.4(7) . . . .
C4 C3 C6 O2 -10.2(11) . . . .
C4 C5 N1 C1 2.2(16) . . . .
C6 C3 C4 C5 178.8(9) . . . .
C7 C8 C9 C10 1.8(12) . . . .
C7 C8 C9 C12 -177.6(7) . . . .
C8 C7 N2 C11 2.5(17) . . . .
C8 C9 C10 C11 0.0(15) . . . .
C8 C9 C12 O3 160.6(7) . . . .
C8 C9 C12 O4 -20.3(10) . . . .
C9 C10 C11 N2 -1(2) . . . .
C9 C12 O4 Dy1 -175.8(5) . . . 2_576
C10 C9 C12 O3 -18.9(11) . . . .
C10 C9 C12 O4 160.2(8) . . . .
C10 C11 N2 C7 -0.3(19) . . . .
C12 C9 C10 C11 179.5(9) . . . .
C13 C14 C15 C16 0.2(12) . . . .
C13 C14 C15 C18 179.5(7) . . . .
C14 C13 N3 C17 -1.8(14) . . . .
C14 C15 C16 C17 -1.4(13) . . . .
C14 C15 C18 O5 -161.1(7) . . . .
C14 C15 C18 O6 17.5(11) . . . .
C15 C16 C17 N3 1.0(14) . . . .
C15 C18 O5 Dy1 168.9(5) . . . .
C15 C18 O6 Dy1 104(2) . . . 2_676
C16 C15 C18 O5 18.1(11) . . . .
C16 C15 C18 O6 -163.2(8) . . . .
C16 C17 N3 C13 0.5(14) . . . .
C18 C15 C16 C17 179.3(8) . . . .
N1 C1 C2 C3 1.5(14) . . . .
N2 C7 C8 C9 -3.4(14) . . . .
N3 C13 C14 C15 1.5(13) . . . .
O1 C6 O2 Dy1 0.6(7) . . . .
O2 C6 O1 Dy1 -0.6(7) . . . .
O3 C12 O4 Dy1 3.2(10) . . . 2_576
O5 C18 O6 Dy1 -78(2) . . . 2_676
O6 C18 O5 Dy1 -9.7(11) . . . .

loop_
_twin_individual_id
_twin_individual_mass_fraction_refined
1 0.5897(10)
2 0.4103(10)
